data_4307399
loop_
_publ_author_name
'Diptikanta Swain'
'Tayur N. Guru Row'

_publ_contact_author_address
;
Solid State and Structural Chemistry Unit
Indian Institute of Science
Bangalore 560 012. Karnataka.
INDIA.
;
_publ_contact_author_email ssctng@sscu.iisc.ernet.in
_publ_contact_author_fax '(91)803601310 '
_publ_contact_author_name
;
 'Prof. T. N. Guru Row'
;
_publ_contact_author_phone (91)802932796
_publ_section_title
;
Analysis of Phase Transition Pathways in X3H(SO4)2 (X = Rb, NH4, K, Na):
Variable Temperature Single-Crystal X-ray Diffraction Studies#
;
_journal_name_full 'Inorganic Chemistry'
_journal_page_first 4411
_journal_page_last 4421
_journal_paper_doi 10.1021/ic061901x
_journal_volume 46
_journal_year 2007
_chemical_compound_source 'see text'
_chemical_formula_moiety '3(H4.02 N), 6(H3 O4 S), H9.06 N6 '
_chemical_formula_sum 'H13 N3 O8 S2'
_chemical_formula_weight 237.31
_chemical_name_systematic ' ?'
_space_group_IT_number 166
_symmetry_cell_setting trigonal
_symmetry_Int_Tables_number 166
_symmetry_space_group_name_Hall '-R 3 2"'
_symmetry_space_group_name_H-M 'R -3 m :H'
_atom_sites_solution_hydrogens geom
_atom_sites_solution_primary direct
_atom_sites_solution_secondary difmap
_cell_angle_alpha 90.00
_cell_angle_beta 90.00
_cell_angle_gamma 120.00
_cell_formula_units_Z 3
_cell_length_a 5.9061(4)
_cell_length_b 5.9061(4)
_cell_length_c 22.608(3)
_cell_measurement_reflns_used 568
_cell_measurement_temperature 420(2)
_cell_measurement_theta_max 27.568
_cell_measurement_theta_min 0.8569
_cell_volume 682.96(11)
_computing_cell_refinement 'Bruker SMART V5.628, (Bruker, 2004)'
_computing_data_collection 'Bruker SMART V5.628, (Bruker, 2004)'
_computing_data_reduction 'Bruker SAINT V6.45a, (Bruker, 2004)'
_computing_molecular_graphics 'DIAMOND. version 2.1c (Brandenburg, K. 1999)'
_computing_publication_material 'PLATON (Spek, 1990)'
_computing_structure_refinement 'SHELXL-97 (Sheldrick, 1997)'
_computing_structure_solution 'SHELXTL V6.14 (Bruker, 2000)'
_diffrn_ambient_temperature 420(2)
_diffrn_measured_fraction_theta_full 1.000
_diffrn_measured_fraction_theta_max 0.946
_diffrn_measurement_device_type 'Bruker SMART CCD area detector'
_diffrn_measurement_method '\f and \w scans'
_diffrn_radiation_monochromator graphite
_diffrn_radiation_source 'fine-focus sealed tube'
_diffrn_radiation_type MoK\a
_diffrn_radiation_wavelength 0.71073
_diffrn_reflns_av_R_equivalents 0.0176
_diffrn_reflns_av_sigmaI/netI 0.0089
_diffrn_reflns_limit_h_max 7
_diffrn_reflns_limit_h_min -7
_diffrn_reflns_limit_k_max 7
_diffrn_reflns_limit_k_min -7
_diffrn_reflns_limit_l_max 29
_diffrn_reflns_limit_l_min -29
_diffrn_reflns_number 2360
_diffrn_reflns_reduction_process ' ?'
_diffrn_reflns_theta_full 25.00
_diffrn_reflns_theta_max 28.46
_diffrn_reflns_theta_min 2.70
_exptl_absorpt_coefficient_mu 0.611
_exptl_absorpt_correction_T_max 0.9139
_exptl_absorpt_correction_T_min 0.8622
_exptl_absorpt_correction_type multi-scan
_exptl_absorpt_process_details 'SADABS, (Sheldrick, 1996)'
_exptl_crystal_colour colourless
_exptl_crystal_density_diffrn 1.804
_exptl_crystal_density_method 'Not Measured'
_exptl_crystal_description plate
_exptl_crystal_F_000 390
_exptl_crystal_size_max 0.25
_exptl_crystal_size_mid 0.20
_exptl_crystal_size_min 0.15
_refine_diff_density_max 0.452
_refine_diff_density_min -0.305
_refine_diff_density_rms 0.089
_refine_ls_extinction_method none
_refine_ls_goodness_of_fit_ref 1.202
_refine_ls_hydrogen_treatment constr
_refine_ls_matrix_type full
_refine_ls_number_parameters 33
_refine_ls_number_reflns 224
_refine_ls_number_restraints 0
_refine_ls_restrained_S_all 1.202
_refine_ls_R_factor_all 0.0605
_refine_ls_R_factor_gt 0.0581
_refine_ls_shift/su_max 0.000
_refine_ls_shift/su_mean 0.000
_refine_ls_structure_factor_coef Fsqd
_refine_ls_weighting_details 'calc w=1/[\s^2^(Fo^2^)+(0.0856P)^2^+1.8921P] where P=(Fo^2^+2Fc^2^)/3'
_refine_ls_weighting_scheme calc
_refine_ls_wR_factor_gt 0.1656
_refine_ls_wR_factor_ref 0.1681
_reflns_number_gt 208
_reflns_number_total 224
_reflns_threshold_expression >2sigma(I)
_cod_data_source_file ic061901x-file002.cif
_cod_data_source_block nh43hs350m
_cod_depositor_comments
;
The following automatic conversions were performed:
'_symmetry_cell_setting' value 'Trigonal' changed to 'trigonal' according
to '/home/saulius/struct/CIF-dictionaries/cif_core.dic' dictionary named
'cif_core.dic' version 2.4.1 from 2010-06-29.

Automatic conversion script
Id: cif_fix_enum 1527 2010-12-29 10:47:43Z saulius 

2017-09-03
Z value and formula fixed to values more according to usual
chemical conventions.                 miguel
;
_cod_original_formula_sum 'H39.12 N9 O24 S6'
_cod_original_formula_weight 741.94
_cod_original_formula_moiety '3(H4.02 N), 6(H3 O4 S), H9.06 N6 '
_cod_original_formula_units_Z 1
_cod_original_cell_volume 682.94(12)
_cod_original_sg_symbol_H-M 'R -3 m'
_cod_database_code 4307399

loop_
_symmetry_equiv_pos_as_xyz
'x, y, z'
'-y, x-y, z'
'-x+y, -x, z'
'y, x, -z'
'x-y, -y, -z'
'-x, -x+y, -z'
'x+2/3, y+1/3, z+1/3'
'-y+2/3, x-y+1/3, z+1/3'
'-x+y+2/3, -x+1/3, z+1/3'
'y+2/3, x+1/3, -z+1/3'
'x-y+2/3, -y+1/3, -z+1/3'
'-x+2/3, -x+y+1/3, -z+1/3'
'x+1/3, y+2/3, z+2/3'
'-y+1/3, x-y+2/3, z+2/3'
'-x+y+1/3, -x+2/3, z+2/3'
'y+1/3, x+2/3, -z+2/3'
'x-y+1/3, -y+2/3, -z+2/3'
'-x+1/3, -x+y+2/3, -z+2/3'
'-x, -y, -z'
'y, -x+y, -z'
'x-y, x, -z'
'-y, -x, z'
'-x+y, y, z'
'x, x-y, z'
'-x+2/3, -y+1/3, -z+1/3'
'y+2/3, -x+y+1/3, -z+1/3'
'x-y+2/3, x+1/3, -z+1/3'
'-y+2/3, -x+1/3, z+1/3'
'-x+y+2/3, y+1/3, z+1/3'
'x+2/3, x-y+1/3, z+1/3'
'-x+1/3, -y+2/3, -z+2/3'
'y+1/3, -x+y+2/3, -z+2/3'
'x-y+1/3, x+2/3, -z+2/3'
'-y+1/3, -x+2/3, z+2/3'
'-x+y+1/3, y+2/3, z+2/3'
'x+1/3, x-y+2/3, z+2/3'

loop_
_atom_site_label
_atom_site_type_symbol
_atom_site_fract_x
_atom_site_fract_y
_atom_site_fract_z
_atom_site_U_iso_or_equiv
_atom_site_adp_type
_atom_site_occupancy
_atom_site_symmetry_multiplicity
_atom_site_calc_flag
_atom_site_refinement_flags
_atom_site_disorder_assembly
_atom_site_disorder_group
S1 S 0.3333 0.6667 0.07618(7) 0.0537(7) Uani 1 6 d S . .
O1 O 0.3333 0.6667 0.0092(3) 0.129(4) Uani 1 6 d S . .
O2 O 0.1979(4) 0.3957(7) 0.09593(16) 0.0777(13) Uani 1 2 d S . .
N1 N 0.0000 0.0000 0.0000 0.058(2) Uani 1 12 d S . .
N2 N 0.6667 0.3333 0.1332(4) 0.068(2) Uani 1 6 d S . .
H1 H 0.1795 0.5897 -0.0015 0.050 Uiso 1 2 d S . .
H2 H -0.0579 0.0579 0.0282 0.087 Uiso 0.17 2 d SP . .
H3 H 0.0820 0.0820 0.0320 0.087 Uiso 0.25 1 d P . .
H4 H 0.6667 0.3333 0.0948 0.102 Uiso 1 6 d S . .
H5 H 0.7867 0.3933 0.1060 0.102 Uiso 0.17 2 d SP . .

loop_
_atom_site_aniso_label
_atom_site_aniso_U_11
_atom_site_aniso_U_22
_atom_site_aniso_U_33
_atom_site_aniso_U_23
_atom_site_aniso_U_13
_atom_site_aniso_U_12
S1 0.0580(9) 0.0580(9) 0.0451(10) 0.000 0.000 0.0290(4)
O1 0.174(7) 0.174(7) 0.040(3) 0.000 0.000 0.087(4)
O2 0.085(2) 0.052(2) 0.085(2) -0.0043(18) -0.0022(9) 0.0261(10)
N1 0.063(4) 0.063(4) 0.050(4) 0.000 0.000 0.0313(18)
N2 0.062(3) 0.062(3) 0.079(5) 0.000 0.000 0.0310(14)

loop_
_atom_type_symbol
_atom_type_description
_atom_type_scat_dispersion_real
_atom_type_scat_dispersion_imag
_atom_type_scat_source
S S 0.1246 0.1234 'International Tables Vol C Tables 4.2.6.8 and 6.1.1.4'
O O 0.0106 0.0060 'International Tables Vol C Tables 4.2.6.8 and 6.1.1.4'
N N 0.0061 0.0033 'International Tables Vol C Tables 4.2.6.8 and 6.1.1.4'
H H 0.0000 0.0000 'International Tables Vol C Tables 4.2.6.8 and 6.1.1.4'

loop_
_geom_angle_atom_site_label_1
_geom_angle_atom_site_label_2
_geom_angle_atom_site_label_3
_geom_angle
_geom_angle_site_symmetry_1
_geom_angle_site_symmetry_3
_geom_angle_publ_flag
O2 S1 O2 111.03(15) 3_565 2_665 ?
O2 S1 O2 111.03(15) 3_565 . ?
O2 S1 O2 111.03(14) 2_665 . ?
O2 S1 O1 107.86(15) 3_565 . ?
O2 S1 O1 107.86(15) 2_665 . ?
O2 S1 O1 107.86(15) . . ?

loop_
_geom_bond_atom_site_label_1
_geom_bond_atom_site_label_2
_geom_bond_distance
_geom_bond_site_symmetry_2
_geom_bond_publ_flag
S1 O2 1.456(4) 3_565 ?
S1 O2 1.456(4) 2_665 ?
S1 O2 1.456(4) . ?
S1 O1 1.514(7) . ?

loop_
_geom_hbond_atom_site_label_D
_geom_hbond_atom_site_label_H
_geom_hbond_atom_site_label_A
_geom_hbond_distance_DH
_geom_hbond_distance_HA
_geom_hbond_distance_DA
_geom_hbond_angle_DHA
_geom_hbond_site_symmetry_A
_geom_hbond_publ_flag
N2 H4 O1 0.8700 2.3500 3.219(11) 180.00 19_665 yes
